data_1561057
loop_
_publ_author_name
'Wang, Jingrui'
'Li, Peng'
'Cai, Ting'
'Yang, Dan-Dan'
'Xiong, Wei-Wei'

_publ_section_title
;
 Four two-dimensional ternary selenides based on group 13 and 14 metals:
 Syntheses, crystal structures, and electrochemical properties
;
_journal_name_full 'Journal of Solid State Chemistry'
_journal_page_first 88
_journal_page_last 93
_journal_paper_doi 10.1016/j.jssc.2018.04.018
_journal_volume 263
_journal_year 2018
_chemical_formula_moiety 'H4 In N Se4 Sn'
_chemical_formula_sum 'H4 In N Se4 Sn'
_chemical_formula_weight 567.39
_space_group_crystal_system tetragonal
_space_group_IT_number 140
_space_group_name_Hall '-I 4 2c'
_space_group_name_H-M_alt 'I 4/m c m'
_atom_sites_solution_hydrogens none
_atom_sites_solution_primary direct
_atom_sites_solution_secondary difmap
_cell_angle_alpha 90
_cell_angle_beta 90
_cell_angle_gamma 90
_cell_formula_units_Z 2
_cell_length_a 8.3731(9)
_cell_length_b 8.3731(9)
_cell_length_c 6.7188(10)
_cell_measurement_reflns_used 84
_cell_measurement_temperature 293(2)
_cell_measurement_theta_max 19.1680
_cell_measurement_theta_min 4.8540
_cell_volume 471.05(10)
_computing_cell_refinement 'CrysAlisPro 1.171.38.41 (Rigaku OD, 2015)'
_computing_data_collection 'CrysAlisPro 1.171.38.41 (Rigaku OD, 2015)'
_computing_data_reduction 'CrysAlisPro 1.171.38.41 (Rigaku OD, 2015)'
_computing_molecular_graphics 'DIAMOND. Version 3.0. Crystal Impact'
_computing_structure_refinement 'SHELXL-2016/6 (Sheldrick, 2016)'
_computing_structure_solution 'SHELXL-2016/6 (Sheldrick, 2016)'
_diffrn_ambient_temperature 293(2)
_diffrn_measured_fraction_theta_full 1.000
_diffrn_measured_fraction_theta_max 0.986
_diffrn_measurement_device_type 'Xcalibur, Eos'
_diffrn_measurement_method '\w scans'
_diffrn_radiation_type MoK\a
_diffrn_radiation_wavelength 0.71073
_diffrn_reflns_av_R_equivalents 0.1077
_diffrn_reflns_av_unetI/netI 0.1015
_diffrn_reflns_Laue_measured_fraction_full 1.000
_diffrn_reflns_Laue_measured_fraction_max 0.986
_diffrn_reflns_limit_h_max 8
_diffrn_reflns_limit_h_min -10
_diffrn_reflns_limit_k_max 9
_diffrn_reflns_limit_k_min -7
_diffrn_reflns_limit_l_max 8
_diffrn_reflns_limit_l_min -4
_diffrn_reflns_number 565
_diffrn_reflns_point_group_measured_fraction_full 1.000
_diffrn_reflns_point_group_measured_fraction_max 0.986
_diffrn_reflns_theta_full 25.242
_diffrn_reflns_theta_max 25.938
_diffrn_reflns_theta_min 3.441
_exptl_absorpt_coefficient_mu 20.466
_exptl_absorpt_correction_T_max 1.00000
_exptl_absorpt_correction_T_min 0.80720
_exptl_absorpt_correction_type multi-scan
_exptl_crystal_colour yellow
_exptl_crystal_density_diffrn 4.000
_exptl_crystal_density_method 'not measured'
_exptl_crystal_description prismatic
_exptl_crystal_F_000 492
_exptl_crystal_size_max 0.18
_exptl_crystal_size_mid 0.15
_exptl_crystal_size_min 0.13
_refine_diff_density_max 1.466
_refine_diff_density_min -1.454
_refine_diff_density_rms 0.428
_refine_ls_extinction_coef .
_refine_ls_extinction_method none
_refine_ls_goodness_of_fit_ref 1.063
_refine_ls_hydrogen_treatment undef
_refine_ls_matrix_type full
_refine_ls_number_parameters 9
_refine_ls_number_reflns 144
_refine_ls_number_restraints 0
_refine_ls_restrained_S_all 1.063
_refine_ls_R_factor_all 0.0980
_refine_ls_R_factor_gt 0.0591
_refine_ls_shift/su_max 0.000
_refine_ls_shift/su_mean 0.000
_refine_ls_structure_factor_coef Fsqd
_refine_ls_weighting_details 'w=1/[\s^2^(Fo^2^)+(0.0473P)^2^] where P=(Fo^2^+2Fc^2^)/3'
_refine_ls_weighting_scheme calc
_refine_ls_wR_factor_gt 0.1195
_refine_ls_wR_factor_ref 0.1392
_reflns_Friedel_coverage 0.000
_reflns_Friedel_fraction_full .
_reflns_Friedel_fraction_max .
_reflns_number_gt 95
_reflns_number_total 144
_reflns_threshold_expression 'I > 2\s(I)'
_cod_data_source_file JSSC-2018-263-88.cif
_cod_data_source_block compound-8
_cod_depositor_comments
;
The following automatic conversions were performed:

data item '_exptl_absorpt_correction_type' value 'Multi-scan' was
changed to 'multi-scan' in accordance with the built-in table derived
from the CIF Core dictionary named 'cif_core.dic' version 2.4.5 last
updated on 2014-11-21.

Automatic conversion script
Id: cif_fix_values 8369 2020-08-20 11:38:08Z andrius 
;
_cod_original_cell_volume 471.05(12)
_cod_database_code 1561057
_shelx_space_group_comment
;
The symmetry employed for this shelxl refinement is uniquely defined
by the following loop, which should always be used as a source of
symmetry information in preference to the above space-group names.
They are only intended as comments.
;

loop_
_space_group_symop_operation_xyz
'x, y, z'
'-x, -y, z'
'-y, x, z'
'y, -x, z'
'-x, y, -z+1/2'
'x, -y, -z+1/2'
'y, x, -z+1/2'
'-y, -x, -z+1/2'
'x+1/2, y+1/2, z+1/2'
'-x+1/2, -y+1/2, z+1/2'
'-y+1/2, x+1/2, z+1/2'
'y+1/2, -x+1/2, z+1/2'
'-x+1/2, y+1/2, -z+1'
'x+1/2, -y+1/2, -z+1'
'y+1/2, x+1/2, -z+1'
'-y+1/2, -x+1/2, -z+1'
'-x, -y, -z'
'x, y, -z'
'y, -x, -z'
'-y, x, -z'
'x, -y, z-1/2'
'-x, y, z-1/2'
'-y, -x, z-1/2'
'y, x, z-1/2'
'-x+1/2, -y+1/2, -z+1/2'
'x+1/2, y+1/2, -z+1/2'
'y+1/2, -x+1/2, -z+1/2'
'-y+1/2, x+1/2, -z+1/2'
'x+1/2, -y+1/2, z'
'-x+1/2, y+1/2, z'
'-y+1/2, -x+1/2, z'
'y+1/2, x+1/2, z'

loop_
_atom_site_label
_atom_site_type_symbol
_atom_site_fract_x
_atom_site_fract_y
_atom_site_fract_z
_atom_site_U_iso_or_equiv
_atom_site_adp_type
_atom_site_occupancy
_atom_site_site_symmetry_order
_atom_site_calc_flag
_atom_site_refinement_flags_posn
_atom_site_refinement_flags_adp
_atom_site_refinement_flags_occupancy
_atom_site_disorder_assembly
_atom_site_disorder_group
Sn1 Sn 0.000000 0.500000 0.250000 0.0312(11) Uani 0.5 8 d S T P . .
In1 In 0.000000 0.500000 0.250000 0.0312(11) Uani 0.5 8 d S T P . .
Se1 Se 0.1644(3) 0.3356(3) 0.000000 0.0327(11) Uani 1 4 d S T P . .
N1 N 0.000000 0.000000 0.250000 0.07(3) Uani 0.5 8 d S T P . .

loop_
_atom_site_aniso_label
_atom_site_aniso_U_11
_atom_site_aniso_U_22
_atom_site_aniso_U_33
_atom_site_aniso_U_23
_atom_site_aniso_U_13
_atom_site_aniso_U_12
Sn1 0.0403(15) 0.0403(15) 0.0130(14) 0.000 0.000 0.000
In1 0.0403(15) 0.0403(15) 0.0130(14) 0.000 0.000 0.000
Se1 0.0371(14) 0.0371(14) 0.0240(16) 0.000 0.000 0.0073(18)
N1 0.02(3) 0.02(3) 0.16(10) 0.000 0.000 0.000

loop_
_atom_type_symbol
_atom_type_description
_atom_type_scat_dispersion_real
_atom_type_scat_dispersion_imag
_atom_type_scat_source
C C 0.0033 0.0016 'International Tables Vol C Tables 4.2.6.8 and 6.1.1.4'
H H 0.0000 0.0000 'International Tables Vol C Tables 4.2.6.8 and 6.1.1.4'
N N 0.0061 0.0033 'International Tables Vol C Tables 4.2.6.8 and 6.1.1.4'
Se Se -0.0929 2.2259 'International Tables Vol C Tables 4.2.6.8 and 6.1.1.4'
In In -0.7276 1.3100 'International Tables Vol C Tables 4.2.6.8 and 6.1.1.4'
Sn Sn -0.6537 1.4246 'International Tables Vol C Tables 4.2.6.8 and 6.1.1.4'

loop_
_geom_angle_atom_site_label_1
_geom_angle_atom_site_label_2
_geom_angle_atom_site_label_3
_geom_angle
_geom_angle_site_symmetry_1
_geom_angle_site_symmetry_3
Se1 Sn1 Se1 115.26(6) 11 17_565
Se1 Sn1 Se1 98.43(11) 11 27_455
Se1 Sn1 Se1 115.26(6) 17_565 27_455
Se1 Sn1 Se1 115.26(6) 11 .
Se1 Sn1 Se1 98.43(11) 17_565 .
Se1 Sn1 Se1 115.26(6) 27_455 .
Sn1 Se1 Sn1 81.57(11) 17_565 .

loop_
_geom_bond_atom_site_label_1
_geom_bond_atom_site_label_2
_geom_bond_distance
_geom_bond_site_symmetry_2
Sn1 Se1 2.571(3) 11
Sn1 Se1 2.571(3) 17_565
Sn1 Se1 2.571(3) 27_455
Sn1 Se1 2.571(3) .
